data_4073006
loop_
_publ_author_name
'Zhang, Lei'
'Sun, Jie'
'Zhu, Huping'
'Tsumori, Nobuko'
'Xu, Qiang'
'Chen, Jiabi'

_publ_section_title
;
 Thermolytic Products Derived from Thermolysis of Cycloolefin-Coordinated
 Diiron Bridging Carbene Complexes&#x2020;
;
_journal_issue 10
_journal_name_full Organometallics
_journal_page_first 2630
_journal_paper_doi 10.1021/om070009a
_journal_volume 26
_journal_year 2007
_chemical_formula_sum 'C23 H18 Fe2 O6'
_chemical_formula_weight 502.07
_chemical_name_systematic
; 
 ? 
;
_space_group_IT_number 14
_symmetry_cell_setting monoclinic
_symmetry_space_group_name_Hall '-P 2ybc'
_symmetry_space_group_name_H-M 'P 1 21/c 1'
_atom_sites_solution_hydrogens geom
_atom_sites_solution_primary direct
_atom_sites_solution_secondary difmap
_audit_creation_method SHELXL-97
_cell_angle_alpha 90.00
_cell_angle_beta 105.890(2)
_cell_angle_gamma 90.00
_cell_formula_units_Z 4
_cell_length_a 10.6638(10)
_cell_length_b 12.0300(10)
_cell_length_c 16.6822(14)
_cell_measurement_reflns_used 1502
_cell_measurement_temperature 293(2)
_cell_measurement_theta_max 40.203
_cell_measurement_theta_min 5.078
_cell_volume 2058.3(3)
_computing_cell_refinement 'Bruker SMART'
_computing_data_collection 'Bruker SMART'
_computing_data_reduction 'Bruker SHELXTL'
_computing_molecular_graphics 'Bruker SHELXTL'
_computing_publication_material 'Bruker SHELXTL'
_computing_structure_refinement 'SHELXL-97 (Sheldrick, 1997)'
_computing_structure_solution 'SHELXS-97 (Sheldrick, 1990)'
_diffrn_ambient_temperature 293(2)
_diffrn_measured_fraction_theta_full 0.997
_diffrn_measured_fraction_theta_max 0.997
_diffrn_measurement_device_type 'CCD area detector'
_diffrn_measurement_method 'phi and omega scans'
_diffrn_radiation_monochromator graphite
_diffrn_radiation_source 'fine-focus sealed tube'
_diffrn_radiation_type MoK\a
_diffrn_radiation_wavelength 0.71073
_diffrn_reflns_av_R_equivalents 0.0794
_diffrn_reflns_av_sigmaI/netI 0.1070
_diffrn_reflns_limit_h_max 11
_diffrn_reflns_limit_h_min -13
_diffrn_reflns_limit_k_max 12
_diffrn_reflns_limit_k_min -15
_diffrn_reflns_limit_l_max 20
_diffrn_reflns_limit_l_min -21
_diffrn_reflns_number 11993
_diffrn_reflns_theta_full 27.00
_diffrn_reflns_theta_max 27.00
_diffrn_reflns_theta_min 1.99
_exptl_absorpt_coefficient_mu 1.448
_exptl_absorpt_correction_T_max 1.00000
_exptl_absorpt_correction_T_min 0.81279
_exptl_absorpt_correction_type empirical
_exptl_crystal_colour red
_exptl_crystal_density_diffrn 1.620
_exptl_crystal_density_method 'not measured'
_exptl_crystal_F_000 1024
_exptl_crystal_size_max 0.293
_exptl_crystal_size_mid 0.279
_exptl_crystal_size_min 0.090
_refine_diff_density_max 0.469
_refine_diff_density_min -0.353
_refine_diff_density_rms 0.065
_refine_ls_extinction_method none
_refine_ls_goodness_of_fit_ref 0.790
_refine_ls_hydrogen_treatment mixed
_refine_ls_matrix_type full
_refine_ls_number_parameters 305
_refine_ls_number_reflns 4487
_refine_ls_number_restraints 1
_refine_ls_restrained_S_all 0.790
_refine_ls_R_factor_all 0.0885
_refine_ls_R_factor_gt 0.0461
_refine_ls_shift/su_max 0.024
_refine_ls_shift/su_mean 0.002
_refine_ls_structure_factor_coef Fsqd
_refine_ls_weighting_details 'calc w=1/[\s^2^(Fo^2^)+(0.0024P)^2^+0.0000P] where P=(Fo^2^+2Fc^2^)/3'
_refine_ls_weighting_scheme calc
_refine_ls_wR_factor_gt 0.0673
_refine_ls_wR_factor_ref 0.0759
_reflns_number_gt 2465
_reflns_number_total 4487
_reflns_threshold_expression >2sigma(I)
_cod_data_source_file om070009asi20070306_100111.cif
_cod_data_source_block cd25486
_cod_depositor_comments
;
The following automatic conversions were performed:

'_symmetry_cell_setting' value 'Monoclinic' changed to 'monoclinic'
according to /home/saulius/struct/CIF-dictionaries/cif_core.dic
dictionary named 'cif_core.dic' version 2.4.1 from 2010-06-29.

Automatic conversion script
Id: cif_fix_values 1715 2011-07-08 13:25:40Z adriana 
;
_cod_original_sg_symbol_H-M P2(1)/c
_cod_database_code 4073006

loop_
_symmetry_equiv_pos_as_xyz
'x, y, z'
'-x, y+1/2, -z+1/2'
'-x, -y, -z'
'x, -y-1/2, z-1/2'

loop_
_atom_site_label
_atom_site_type_symbol
_atom_site_fract_x
_atom_site_fract_y
_atom_site_fract_z
_atom_site_U_iso_or_equiv
_atom_site_adp_type
_atom_site_occupancy
_atom_site_symmetry_multiplicity
_atom_site_calc_flag
_atom_site_refinement_flags
Fe1 Fe 0.12556(5) 0.48505(4) 0.20861(3) 0.03903(16) Uani 1 1 d .
Fe2 Fe 0.19729(5) 0.52840(4) 0.37703(3) 0.04391(17) Uani 1 1 d .
O1 O 0.0350(3) 0.3848(2) 0.04352(17) 0.0656(8) Uani 1 1 d .
O2 O 0.2499(3) 0.2789(2) 0.27945(16) 0.0634(8) Uani 1 1 d .
O3 O 0.4393(3) 0.4054(2) 0.43583(18) 0.0691(9) Uani 1 1 d .
O4 O 0.0610(3) 0.3603(2) 0.4446(2) 0.0957(12) Uani 1 1 d .
O5 O 0.4204(2) 0.49559(17) 0.26265(14) 0.0447(6) Uani 1 1 d .
O6 O -0.1268(3) 0.4325(2) 0.23898(19) 0.0735(9) Uani 1 1 d .
C1 C 0.0723(4) 0.4285(3) 0.1064(2) 0.0460(10) Uani 1 1 d .
C2 C 0.2038(4) 0.3639(3) 0.2581(2) 0.0493(10) Uani 1 1 d .
C3 C 0.3431(4) 0.4555(3) 0.4087(2) 0.0487(10) Uani 1 1 d .
C4 C 0.1153(4) 0.4254(3) 0.4152(2) 0.0609(12) Uani 1 1 d .
C5 C 0.3138(3) 0.5313(3) 0.1945(2) 0.0375(9) Uani 1 1 d .
C6 C 0.2509(4) 0.6827(2) 0.3379(2) 0.0407(9) Uani 1 1 d .
C7 C 0.2754(5) 0.6811(3) 0.4261(3) 0.0524(12) Uani 1 1 d .
C8 C 0.1591(5) 0.6628(3) 0.4450(3) 0.0600(13) Uani 1 1 d .
C9 C 0.0584(5) 0.6525(3) 0.3705(3) 0.0557(12) Uani 1 1 d .
C10 C 0.1141(4) 0.6666(3) 0.3024(3) 0.0459(10) Uani 1 1 d .
C11 C 0.0594(4) 0.6584(3) 0.2140(3) 0.0467(11) Uani 1 1 d .
C12 C 0.1416(4) 0.6558(3) 0.1639(3) 0.0471(11) Uani 1 1 d .
C13 C 0.2874(4) 0.6561(3) 0.1956(2) 0.0409(9) Uani 1 1 d D
C14 C 0.3362(3) 0.7097(2) 0.2832(2) 0.0442(10) Uani 1 1 d .
H14A H 0.4240 0.6839 0.3096 0.053 Uiso 1 1 calc R
H14B H 0.3396 0.7898 0.2772 0.053 Uiso 1 1 calc R
C15 C 0.5489(4) 0.5274(3) 0.2563(2) 0.0548(11) Uani 1 1 d .
H15A H 0.5483 0.6047 0.2397 0.066 Uiso 1 1 calc R
H15B H 0.5726 0.4823 0.2145 0.066 Uiso 1 1 calc R
C16 C 0.6457(4) 0.5111(3) 0.3390(3) 0.0844(15) Uani 1 1 d .
H16A H 0.6236 0.5581 0.3796 0.107 Uiso 1 1 calc R
H16B H 0.7312 0.5298 0.3349 0.107 Uiso 1 1 calc R
H16C H 0.6445 0.4348 0.3557 0.107 Uiso 1 1 calc R
C17 C 0.3268(3) 0.4856(3) 0.1133(2) 0.0393(9) Uani 1 1 d .
C18 C 0.3028(4) 0.5465(3) 0.0401(2) 0.0538(11) Uani 1 1 d .
H18 H 0.2804 0.6212 0.0407 0.065 Uiso 1 1 calc R
C19 C 0.3113(4) 0.4990(4) -0.0338(3) 0.0674(13) Uani 1 1 d .
H19 H 0.2929 0.5412 -0.0824 0.081 Uiso 1 1 calc R
C20 C 0.3468(4) 0.3902(4) -0.0352(3) 0.0736(14) Uani 1 1 d .
H20 H 0.3527 0.3580 -0.0847 0.088 Uiso 1 1 calc R
C21 C 0.3734(4) 0.3289(3) 0.0358(3) 0.0662(13) Uani 1 1 d .
H21 H 0.3975 0.2548 0.0344 0.079 Uiso 1 1 calc R
C22 C 0.3654(4) 0.3747(3) 0.1099(2) 0.0510(10) Uani 1 1 d .
H22 H 0.3857 0.3317 0.1581 0.061 Uiso 1 1 calc R
C23 C -0.0280(4) 0.4542(3) 0.2273(2) 0.0491(10) Uani 1 1 d .
H7 H 0.355(3) 0.689(2) 0.461(2) 0.050(12) Uiso 1 1 d .
H8 H 0.140(3) 0.655(2) 0.4942(19) 0.047(11) Uiso 1 1 d .
H9 H -0.025(3) 0.636(3) 0.364(2) 0.057(13) Uiso 1 1 d .
H11 H -0.030(3) 0.662(2) 0.1932(19) 0.039(10) Uiso 1 1 d .
H12 H 0.103(3) 0.656(2) 0.1104(18) 0.039(10) Uiso 1 1 d .
H13 H 0.331(3) 0.6988(19) 0.1592(15) 0.032(9) Uiso 1 1 d D

loop_
_atom_site_aniso_label
_atom_site_aniso_U_11
_atom_site_aniso_U_22
_atom_site_aniso_U_33
_atom_site_aniso_U_23
_atom_site_aniso_U_13
_atom_site_aniso_U_12
Fe1 0.0404(4) 0.0332(3) 0.0407(3) -0.0017(2) 0.0065(3) -0.0009(2)
Fe2 0.0486(4) 0.0415(3) 0.0427(3) -0.0046(3) 0.0142(3) -0.0042(3)
O1 0.073(2) 0.065(2) 0.0485(19) -0.0108(16) -0.0002(17) -0.0091(15)
O2 0.080(2) 0.0421(17) 0.062(2) 0.0139(15) 0.0100(17) 0.0089(15)
O3 0.062(2) 0.070(2) 0.067(2) 0.0130(16) 0.0041(18) 0.0062(16)
O4 0.115(3) 0.089(2) 0.099(3) 0.001(2) 0.055(2) -0.037(2)
O5 0.0417(17) 0.0484(15) 0.0414(16) -0.0015(12) 0.0070(13) 0.0008(12)
O6 0.051(2) 0.074(2) 0.097(3) -0.0131(17) 0.0230(19) -0.0128(16)
C1 0.048(3) 0.038(2) 0.048(3) 0.0071(19) 0.005(2) -0.0030(18)
C2 0.048(3) 0.046(2) 0.055(3) -0.002(2) 0.016(2) -0.012(2)
C3 0.063(3) 0.042(2) 0.041(3) 0.0000(19) 0.013(2) -0.009(2)
C4 0.071(4) 0.064(3) 0.049(3) -0.008(2) 0.018(3) -0.011(2)
C5 0.038(2) 0.032(2) 0.040(2) 0.0018(17) 0.0073(19) 0.0031(16)
C6 0.042(3) 0.0245(19) 0.053(3) -0.0074(17) 0.009(2) 0.0005(16)
C7 0.054(3) 0.044(3) 0.058(3) -0.017(2) 0.013(3) -0.003(2)
C8 0.074(4) 0.056(3) 0.057(3) -0.017(2) 0.031(3) -0.003(2)
C9 0.050(3) 0.049(3) 0.074(4) -0.014(2) 0.027(3) -0.001(2)
C10 0.054(3) 0.023(2) 0.062(3) -0.0019(18) 0.018(2) 0.0039(17)
C11 0.036(3) 0.031(2) 0.064(3) -0.0062(19) 0.000(3) 0.0057(18)
C12 0.057(3) 0.026(2) 0.049(3) 0.003(2) -0.001(3) 0.0057(18)
C13 0.048(3) 0.033(2) 0.043(2) 0.0037(18) 0.013(2) -0.0016(17)
C14 0.044(3) 0.027(2) 0.062(3) -0.0060(18) 0.015(2) -0.0026(16)
C15 0.049(3) 0.060(3) 0.058(3) -0.007(2) 0.019(2) 0.001(2)
C16 0.043(3) 0.135(4) 0.067(3) -0.017(3) 0.001(3) 0.004(3)
C17 0.037(2) 0.043(2) 0.036(2) -0.0013(18) 0.0077(18) -0.0013(17)
C18 0.059(3) 0.056(3) 0.047(3) 0.005(2) 0.016(2) 0.002(2)
C19 0.075(4) 0.092(4) 0.036(3) 0.005(2) 0.014(2) -0.008(3)
C20 0.081(4) 0.095(4) 0.048(3) -0.029(3) 0.022(3) -0.011(3)
C21 0.085(4) 0.055(3) 0.065(3) -0.019(2) 0.030(3) 0.005(2)
C22 0.055(3) 0.051(3) 0.047(3) 0.000(2) 0.015(2) 0.006(2)
C23 0.049(3) 0.039(2) 0.057(3) -0.0102(19) 0.010(2) -0.0040(19)

loop_
_atom_type_symbol
_atom_type_description
_atom_type_scat_dispersion_real
_atom_type_scat_dispersion_imag
_atom_type_scat_source
C C 0.0033 0.0016 'International Tables Vol C Tables 4.2.6.8 and 6.1.1.4'
H H 0.0000 0.0000 'International Tables Vol C Tables 4.2.6.8 and 6.1.1.4'
O O 0.0106 0.0060 'International Tables Vol C Tables 4.2.6.8 and 6.1.1.4'
Fe Fe 0.3463 0.8444 'International Tables Vol C Tables 4.2.6.8 and 6.1.1.4'

loop_
_geom_angle_atom_site_label_1
_geom_angle_atom_site_label_2
_geom_angle_atom_site_label_3
_geom_angle
C2 Fe1 C1 96.80(16)
C2 Fe1 C23 94.88(16)
C1 Fe1 C23 91.18(17)
C2 Fe1 C5 85.93(14)
C1 Fe1 C5 93.25(15)
C23 Fe1 C5 175.38(15)
C2 Fe1 C12 148.71(16)
C1 Fe1 C12 93.79(16)
C23 Fe1 C12 114.29(16)
C5 Fe1 C12 64.09(14)
C2 Fe1 C11 150.88(17)
C1 Fe1 C11 112.22(16)
C23 Fe1 C11 82.61(16)
C5 Fe1 C11 94.46(14)
C12 Fe1 C11 36.01(13)
C2 Fe1 Fe2 73.48(12)
C1 Fe1 Fe2 167.92(11)
C23 Fe1 Fe2 82.71(12)
C5 Fe1 Fe2 93.18(9)
C12 Fe1 Fe2 98.21(11)
C11 Fe1 Fe2 77.43(11)
C4 Fe2 C3 91.54(19)
C4 Fe2 C8 99.28(18)
C3 Fe2 C8 121.33(19)
C4 Fe2 C9 96.22(19)
C3 Fe2 C9 160.33(18)
C8 Fe2 C9 39.53(16)
C4 Fe2 C7 132.14(18)
C3 Fe2 C7 95.59(18)
C8 Fe2 C7 38.64(15)
C9 Fe2 C7 65.92(18)
C4 Fe2 C6 162.46(17)
C3 Fe2 C6 104.12(16)
C8 Fe2 C6 65.94(16)
C9 Fe2 C6 66.44(15)
C7 Fe2 C6 39.70(14)
C4 Fe2 C10 127.13(18)
C3 Fe2 C10 140.38(16)
C8 Fe2 C10 66.29(17)
C9 Fe2 C10 39.73(14)
C7 Fe2 C10 66.34(16)
C6 Fe2 C10 39.61(13)
C4 Fe2 Fe1 102.26(13)
C3 Fe2 Fe1 100.96(12)
C8 Fe2 Fe1 131.57(14)
C9 Fe2 Fe1 95.03(14)
C7 Fe2 Fe1 122.43(13)
C6 Fe2 Fe1 82.74(10)
C10 Fe2 Fe1 66.07(10)
C5 O5 C15 114.9(3)
O1 C1 Fe1 174.5(3)
O2 C2 Fe1 170.5(4)
O3 C3 Fe2 174.8(4)
O4 C4 Fe2 176.2(4)
O5 C5 C17 110.8(3)
O5 C5 C13 113.2(3)
C17 C5 C13 115.6(3)
O5 C5 Fe1 113.3(2)
C17 C5 Fe1 108.8(2)
C13 C5 Fe1 94.1(2)
C7 C6 C10 107.8(4)
C7 C6 C14 131.8(4)
C10 C6 C14 120.0(3)
C7 C6 Fe2 69.8(2)
C10 C6 Fe2 71.04(19)
C14 C6 Fe2 130.4(2)
C8 C7 C6 108.5(4)
C8 C7 Fe2 70.2(2)
C6 C7 Fe2 70.5(2)
C8 C7 H7 129(2)
C6 C7 H7 123(2)
Fe2 C7 H7 124(2)
C7 C8 C9 109.2(4)
C7 C8 Fe2 71.1(2)
C9 C8 Fe2 70.5(2)
C7 C8 H8 132(2)
C9 C8 H8 119(2)
Fe2 C8 H8 123(2)
C8 C9 C10 108.0(4)
C8 C9 Fe2 70.0(3)
C10 C9 Fe2 71.5(2)
C8 C9 H9 128(2)
C10 C9 H9 123(2)
Fe2 C9 H9 122(2)
C6 C10 C9 106.6(4)
C6 C10 C11 121.2(4)
C9 C10 C11 132.0(4)
C6 C10 Fe2 69.3(2)
C9 C10 Fe2 68.8(2)
C11 C10 Fe2 122.5(2)
C12 C11 C10 118.8(4)
C12 C11 Fe1 71.8(2)
C10 C11 Fe1 93.6(2)
C12 C11 H11 123(2)
C10 C11 H11 118(2)
Fe1 C11 H11 109.7(18)
C11 C12 C13 124.2(4)
C11 C12 Fe1 72.2(2)
C13 C12 Fe1 93.0(2)
C11 C12 H12 115(2)
C13 C12 H12 121(2)
Fe1 C12 H12 106.8(19)
C12 C13 C5 99.8(3)
C12 C13 C14 112.4(3)
C5 C13 C14 113.8(3)
C12 C13 H13 113.4(17)
C5 C13 H13 112.3(15)
C14 C13 H13 105.4(16)
C6 C14 C13 112.5(3)
C6 C14 H14A 109.1
C13 C14 H14A 109.1
C6 C14 H14B 109.1
C13 C14 H14B 109.1
H14A C14 H14B 107.8
O5 C15 C16 109.0(3)
O5 C15 H15A 109.9
C16 C15 H15A 109.9
O5 C15 H15B 109.9
C16 C15 H15B 109.9
H15A C15 H15B 108.3
C15 C16 H16A 109.5
C15 C16 H16B 109.5
H16A C16 H16B 109.5
C15 C16 H16C 109.5
H16A C16 H16C 109.5
H16B C16 H16C 109.5
C18 C17 C22 117.0(3)
C18 C17 C5 124.0(3)
C22 C17 C5 119.0(3)
C19 C18 C17 121.6(4)
C19 C18 H18 119.2
C17 C18 H18 119.2
C20 C19 C18 119.8(4)
C20 C19 H19 120.1
C18 C19 H19 120.1
C19 C20 C21 120.0(4)
C19 C20 H20 120.0
C21 C20 H20 120.0
C20 C21 C22 121.0(4)
C20 C21 H21 119.5
C22 C21 H21 119.5
C21 C22 C17 120.6(4)
C21 C22 H22 119.7
C17 C22 H22 119.7
O6 C23 Fe1 178.9(3)

loop_
_geom_bond_atom_site_label_1
_geom_bond_atom_site_label_2
_geom_bond_distance
Fe1 C2 1.768(4)
Fe1 C1 1.779(4)
Fe1 C23 1.788(4)
Fe1 C5 2.157(3)
Fe1 C12 2.208(4)
Fe1 C11 2.212(3)
Fe1 Fe2 2.7521(8)
Fe2 C4 1.735(4)
Fe2 C3 1.736(4)
Fe2 C8 2.078(4)
Fe2 C9 2.085(4)
Fe2 C7 2.090(4)
Fe2 C6 2.098(3)
Fe2 C10 2.121(4)
O1 C1 1.142(4)
O2 C2 1.149(4)
O3 C3 1.169(4)
O4 C4 1.159(4)
O5 C5 1.435(4)
O5 C15 1.455(4)
O6 C23 1.153(4)
C5 C17 1.504(4)
C5 C13 1.529(4)
C6 C7 1.422(5)
C6 C10 1.430(5)
C6 C14 1.490(4)
C7 C8 1.379(6)
C7 H7 0.90(3)
C8 C9 1.408(6)
C8 H8 0.90(3)
C9 C10 1.430(5)
C9 H9 0.89(3)
C10 C11 1.433(5)
C11 C12 1.366(5)
C11 H11 0.93(3)
C12 C13 1.499(5)
C12 H12 0.87(3)
C13 C14 1.552(4)
C13 H13 1.001(16)
C14 H14A 0.9700
C14 H14B 0.9700
C15 C16 1.492(5)
C15 H15A 0.9700
C15 H15B 0.9700
C16 H16A 0.9600
C16 H16B 0.9600
C16 H16C 0.9600
C17 C18 1.386(5)
C17 C22 1.401(4)
C18 C19 1.385(5)
C18 H18 0.9300
C19 C20 1.365(5)
C19 H19 0.9300
C20 C21 1.357(5)
C20 H20 0.9300
C21 C22 1.378(5)
C21 H21 0.9300
C22 H22 0.9300

loop_
_geom_torsion_atom_site_label_1
_geom_torsion_atom_site_label_2
_geom_torsion_atom_site_label_3
_geom_torsion_atom_site_label_4
_geom_torsion
C2 Fe1 Fe2 C4 -59.25(19)
C1 Fe1 Fe2 C4 -22.0(6)
C23 Fe1 Fe2 C4 38.07(18)
C5 Fe1 Fe2 C4 -144.05(17)
C12 Fe1 Fe2 C4 151.68(19)
C11 Fe1 Fe2 C4 122.08(19)
C2 Fe1 Fe2 C3 34.76(17)
C1 Fe1 Fe2 C3 72.0(6)
C23 Fe1 Fe2 C3 132.08(17)
C5 Fe1 Fe2 C3 -50.04(15)
C12 Fe1 Fe2 C3 -114.30(17)
C11 Fe1 Fe2 C3 -143.90(17)
C2 Fe1 Fe2 C8 -173.7(2)
C1 Fe1 Fe2 C8 -136.4(6)
C23 Fe1 Fe2 C8 -76.3(2)
C5 Fe1 Fe2 C8 101.5(2)
C12 Fe1 Fe2 C8 37.3(2)
C11 Fe1 Fe2 C8 7.7(2)
C2 Fe1 Fe2 C9 -156.75(17)
C1 Fe1 Fe2 C9 -119.5(6)
C23 Fe1 Fe2 C9 -59.43(16)
C5 Fe1 Fe2 C9 118.45(15)
C12 Fe1 Fe2 C9 54.18(17)
C11 Fe1 Fe2 C9 24.58(17)
C2 Fe1 Fe2 C7 138.67(19)
C1 Fe1 Fe2 C7 175.9(6)
C23 Fe1 Fe2 C7 -124.00(19)
C5 Fe1 Fe2 C7 53.87(18)
C12 Fe1 Fe2 C7 -10.4(2)
C11 Fe1 Fe2 C7 -40.0(2)
C2 Fe1 Fe2 C6 137.81(15)
C1 Fe1 Fe2 C6 175.1(6)
C23 Fe1 Fe2 C6 -124.87(15)
C5 Fe1 Fe2 C6 53.01(13)
C12 Fe1 Fe2 C6 -11.25(15)
C11 Fe1 Fe2 C6 -40.85(15)
C2 Fe1 Fe2 C10 175.34(17)
C1 Fe1 Fe2 C10 -147.4(6)
C23 Fe1 Fe2 C10 -87.34(16)
C5 Fe1 Fe2 C10 90.54(14)
C12 Fe1 Fe2 C10 26.27(16)
C11 Fe1 Fe2 C10 -3.33(17)
C2 Fe1 C1 O1 45(4)
C23 Fe1 C1 O1 -50(4)
C5 Fe1 C1 O1 131(4)
C12 Fe1 C1 O1 -164(4)
C11 Fe1 C1 O1 -132(4)
Fe2 Fe1 C1 O1 9(4)
C1 Fe1 C2 O2 2(2)
C23 Fe1 C2 O2 94(2)
C5 Fe1 C2 O2 -91(2)
C12 Fe1 C2 O2 -107(2)
C11 Fe1 C2 O2 177.5(18)
Fe2 Fe1 C2 O2 175(2)
C4 Fe2 C3 O3 -49(4)
C8 Fe2 C3 O3 53(4)
C9 Fe2 C3 O3 65(4)
C7 Fe2 C3 O3 84(4)
C6 Fe2 C3 O3 123(4)
C10 Fe2 C3 O3 143(4)
Fe1 Fe2 C3 O3 -151(4)
C3 Fe2 C4 O4 101(7)
C8 Fe2 C4 O4 -21(7)
C9 Fe2 C4 O4 -61(7)
C7 Fe2 C4 O4 2(7)
C6 Fe2 C4 O4 -52(7)
C10 Fe2 C4 O4 -88(7)
Fe1 Fe2 C4 O4 -157(7)
C15 O5 C5 C17 58.7(3)
C15 O5 C5 C13 -73.0(3)
C15 O5 C5 Fe1 -178.7(2)
C2 Fe1 C5 O5 -34.1(2)
C1 Fe1 C5 O5 -130.7(2)
C23 Fe1 C5 O5 66.2(19)
C12 Fe1 C5 O5 136.7(3)
C11 Fe1 C5 O5 116.7(2)
Fe2 Fe1 C5 O5 39.1(2)
C2 Fe1 C5 C17 89.6(2)
C1 Fe1 C5 C17 -7.0(2)
C23 Fe1 C5 C17 -170.1(18)
C12 Fe1 C5 C17 -99.6(3)
C11 Fe1 C5 C17 -119.6(2)
Fe2 Fe1 C5 C17 162.8(2)
C2 Fe1 C5 C13 -151.5(2)
C1 Fe1 C5 C13 111.9(2)
C23 Fe1 C5 C13 -51.2(19)
C12 Fe1 C5 C13 19.2(2)
C11 Fe1 C5 C13 -0.7(2)
Fe2 Fe1 C5 C13 -78.34(19)
C4 Fe2 C6 C7 71.0(6)
C3 Fe2 C6 C7 -81.6(3)
C8 Fe2 C6 C7 36.7(3)
C9 Fe2 C6 C7 80.1(3)
C10 Fe2 C6 C7 118.0(3)
Fe1 Fe2 C6 C7 178.9(2)
C4 Fe2 C6 C10 -47.1(7)
C3 Fe2 C6 C10 160.4(2)
C8 Fe2 C6 C10 -81.3(2)
C9 Fe2 C6 C10 -37.9(2)
C7 Fe2 C6 C10 -118.0(3)
Fe1 Fe2 C6 C10 60.8(2)
C4 Fe2 C6 C14 -160.7(5)
C3 Fe2 C6 C14 46.7(4)
C8 Fe2 C6 C14 165.0(4)
C9 Fe2 C6 C14 -151.6(4)
C7 Fe2 C6 C14 128.3(5)
C10 Fe2 C6 C14 -113.7(4)
Fe1 Fe2 C6 C14 -52.9(3)
C10 C6 C7 C8 1.0(4)
C14 C6 C7 C8 173.1(3)
Fe2 C6 C7 C8 -60.2(3)
C10 C6 C7 Fe2 61.2(2)
C14 C6 C7 Fe2 -126.6(4)
C4 Fe2 C7 C8 -38.4(4)
C3 Fe2 C7 C8 -135.6(3)
C9 Fe2 C7 C8 37.4(3)
C6 Fe2 C7 C8 119.0(4)
C10 Fe2 C7 C8 81.1(3)
Fe1 Fe2 C7 C8 117.7(3)
C4 Fe2 C7 C6 -157.4(3)
C3 Fe2 C7 C6 105.4(3)
C8 Fe2 C7 C6 -119.0(4)
C9 Fe2 C7 C6 -81.5(3)
C10 Fe2 C7 C6 -37.9(2)
Fe1 Fe2 C7 C6 -1.3(3)
C6 C7 C8 C9 -0.1(5)
Fe2 C7 C8 C9 -60.5(3)
C6 C7 C8 Fe2 60.4(3)
C4 Fe2 C8 C7 152.2(3)
C3 Fe2 C8 C7 54.6(3)
C9 Fe2 C8 C7 -119.3(4)
C6 Fe2 C8 C7 -37.7(3)
C10 Fe2 C8 C7 -81.2(3)
Fe1 Fe2 C8 C7 -92.2(3)
C4 Fe2 C8 C9 -88.5(3)
C3 Fe2 C8 C9 173.9(3)
C7 Fe2 C8 C9 119.3(4)
C6 Fe2 C8 C9 81.6(3)
C10 Fe2 C8 C9 38.1(2)
Fe1 Fe2 C8 C9 27.1(3)
C7 C8 C9 C10 -0.8(5)
Fe2 C8 C9 C10 -61.7(3)
C7 C8 C9 Fe2 60.9(3)
C4 Fe2 C9 C8 97.0(3)
C3 Fe2 C9 C8 -15.6(7)
C7 Fe2 C9 C8 -36.6(3)
C6 Fe2 C9 C8 -80.2(3)
C10 Fe2 C9 C8 -118.0(4)
Fe1 Fe2 C9 C8 -160.0(3)
C4 Fe2 C9 C10 -145.0(3)
C3 Fe2 C9 C10 102.4(5)
C8 Fe2 C9 C10 118.0(4)
C7 Fe2 C9 C10 81.4(3)
C6 Fe2 C9 C10 37.8(2)
Fe1 Fe2 C9 C10 -42.0(2)
C7 C6 C10 C9 -1.5(4)
C14 C6 C10 C9 -174.7(3)
Fe2 C6 C10 C9 59.0(2)
C7 C6 C10 C11 -176.8(3)
C14 C6 C10 C11 10.0(5)
Fe2 C6 C10 C11 -116.3(3)
C7 C6 C10 Fe2 -60.5(2)
C14 C6 C10 Fe2 126.3(3)
C8 C9 C10 C6 1.4(4)
Fe2 C9 C10 C6 -59.3(2)
C8 C9 C10 C11 176.0(4)
Fe2 C9 C10 C11 115.2(4)
C8 C9 C10 Fe2 60.8(3)
C4 Fe2 C10 C6 163.9(2)
C3 Fe2 C10 C6 -30.7(3)
C8 Fe2 C10 C6 80.4(2)
C9 Fe2 C10 C6 118.2(3)
C7 Fe2 C10 C6 38.0(2)
Fe1 Fe2 C10 C6 -108.6(2)
C4 Fe2 C10 C9 45.7(3)
C3 Fe2 C10 C9 -149.0(3)
C8 Fe2 C10 C9 -37.9(3)
C7 Fe2 C10 C9 -80.2(3)
C6 Fe2 C10 C9 -118.2(3)
Fe1 Fe2 C10 C9 133.2(3)
C4 Fe2 C10 C11 -81.5(4)
C3 Fe2 C10 C11 83.8(4)
C8 Fe2 C10 C11 -165.1(4)
C9 Fe2 C10 C11 -127.2(5)
C7 Fe2 C10 C11 152.6(4)
C6 Fe2 C10 C11 114.6(4)
Fe1 Fe2 C10 C11 6.0(3)
C6 C10 C11 C12 6.1(5)
C9 C10 C11 C12 -167.8(4)
Fe2 C10 C11 C12 -78.0(4)
C6 C10 C11 Fe1 77.3(3)
C9 C10 C11 Fe1 -96.6(4)
Fe2 C10 C11 Fe1 -6.8(3)
C2 Fe1 C11 C12 121.1(4)
C1 Fe1 C11 C12 -63.9(3)
C23 Fe1 C11 C12 -152.1(3)
C5 Fe1 C11 C12 31.5(3)
Fe2 Fe1 C11 C12 123.8(3)
C2 Fe1 C11 C10 1.9(5)
C1 Fe1 C11 C10 176.9(2)
C23 Fe1 C11 C10 88.6(3)
C5 Fe1 C11 C10 -87.8(3)
C12 Fe1 C11 C10 -119.2(4)
Fe2 Fe1 C11 C10 4.5(2)
C10 C11 C12 C13 2.7(5)
Fe1 C11 C12 C13 -81.2(3)
C10 C11 C12 Fe1 83.9(3)
C2 Fe1 C12 C11 -126.7(3)
C1 Fe1 C12 C11 123.6(3)
C23 Fe1 C12 C11 30.6(3)
C5 Fe1 C12 C11 -144.6(3)
Fe2 Fe1 C12 C11 -55.1(3)
C2 Fe1 C12 C13 -1.7(5)
C1 Fe1 C12 C13 -111.4(3)
C23 Fe1 C12 C13 155.6(2)
C5 Fe1 C12 C13 -19.6(2)
C11 Fe1 C12 C13 125.0(4)
Fe2 Fe1 C12 C13 69.9(2)
C11 C12 C13 C5 96.0(4)
Fe1 C12 C13 C5 25.6(3)
C11 C12 C13 C14 -24.9(5)
Fe1 C12 C13 C14 -95.3(3)
O5 C5 C13 C12 -143.8(3)
C17 C5 C13 C12 86.8(4)
Fe1 C5 C13 C12 -26.3(3)
O5 C5 C13 C14 -23.9(4)
C17 C5 C13 C14 -153.3(3)
Fe1 C5 C13 C14 93.6(3)
C7 C6 C14 C13 156.8(4)
C10 C6 C14 C13 -31.9(4)
Fe2 C6 C14 C13 58.0(4)
C12 C13 C14 C6 37.4(4)
C5 C13 C14 C6 -75.1(4)
C5 O5 C15 C16 165.8(3)
O5 C5 C17 C18 -137.6(3)
C13 C5 C17 C18 -7.1(5)
Fe1 C5 C17 C18 97.2(3)
O5 C5 C17 C22 42.5(4)
C13 C5 C17 C22 173.0(3)
Fe1 C5 C17 C22 -82.7(3)
C22 C17 C18 C19 2.5(6)
C5 C17 C18 C19 -177.4(3)
C17 C18 C19 C20 -1.4(6)
C18 C19 C20 C21 0.1(7)
C19 C20 C21 C22 0.0(7)
C20 C21 C22 C17 1.2(6)
C18 C17 C22 C21 -2.4(5)
C5 C17 C22 C21 177.5(4)
C2 Fe1 C23 O6 -44(21)
C1 Fe1 C23 O6 53(21)
C5 Fe1 C23 O6 -144(20)
C12 Fe1 C23 O6 147(21)
C11 Fe1 C23 O6 165(100)
Fe2 Fe1 C23 O6 -117(21)
